data_4031370
loop_
_publ_author_name
'Alcock, N.W.'
'Brown, D.'
'Roberts, M.M.'

_publ_section_title
;
 Actinide structural studies. Part 2. Crystal and molecular structures of
 Rubidium Tris(nitrato)dioxoneptunate(1-) and Sodium
 Tris(aceto)dioxoneptunate(1-)
;
_journal_name_full
;
Journal of the Chemical Society. Dalton Transactions, Inorganic Chemistry 
(1972-)
;
_journal_page_first 33
_journal_page_last 36
_journal_volume 1982
_journal_year 1982
_chemical_formula_sum 'N3 Np O11 Rb'
_chemical_name_systematic 'Rb (Np O2 (N O3)3)'
_space_group_IT_number 167
_symmetry_space_group_name_Hall '-R 3 2"c'
_symmetry_space_group_name_H-M 'R -3 c :H'
_cell_angle_alpha 90
_cell_angle_beta 90
_cell_angle_gamma 120
_cell_formula_units_Z 6
_cell_length_a 9.281
_cell_length_b 9.281
_cell_length_c 19.033
_cell_volume 1419.801
_citation_journal_id_ASTM JCDTBI
_cod_data_source_file Alcock_JCDTBI_1982_854.cif
_cod_data_source_block N3Np1O11Rb1
_cod_original_formula_sum 'N3 Np1 O11 Rb1'
_cod_database_code 4031370

loop_
_symmetry_equiv_pos_as_xyz
x,y,z
-y,x-y,z
-x+y,-x,z
y,x,-z+1/2
-x,-x+y,-z+1/2
x-y,-y,-z+1/2
-x,-y,-z
y,-x+y,-z
x-y,x,-z
-y,-x,z-1/2
x,x-y,z-1/2
-x+y,y,z-1/2
x+2/3,y+1/3,z+1/3
-y+2/3,x-y+1/3,z+1/3
-x+y+2/3,-x+1/3,z+1/3
y+2/3,x+1/3,-z+5/6
-x+2/3,-x+y+1/3,-z+5/6
x-y+2/3,-y+1/3,-z+5/6
-x+2/3,-y+1/3,-z+1/3
y+2/3,-x+y+1/3,-z+1/3
x-y+2/3,x+1/3,-z+1/3
-y+2/3,-x+1/3,z-1/6
x+2/3,x-y+1/3,z-1/6
-x+y+2/3,y+1/3,z-1/6
x+1/3,y+2/3,z+2/3
-y+1/3,x-y+2/3,z+2/3
-x+y+1/3,-x+2/3,z+2/3
y+1/3,x+2/3,-z+7/6
-x+1/3,-x+y+2/3,-z+7/6
x-y+1/3,-y+2/3,-z+7/6
-x+1/3,-y+2/3,-z+2/3
y+1/3,-x+y+2/3,-z+2/3
x-y+1/3,x+2/3,-z+2/3
-y+1/3,-x+2/3,z+1/6
x+1/3,x-y+2/3,z+1/6
-x+y+1/3,y+2/3,z+1/6

loop_
_atom_site_label
_atom_site_type_symbol
_atom_site_fract_x
_atom_site_fract_y
_atom_site_fract_z
_atom_site_occupancy
_atom_site_U_iso_or_equiv
O1 O-2 0 0 0.341 1 0.0
N1 N+5 -0.3134 0 0.25 1 0.0
Rb1 Rb+1 0 0 0 1 0.0
Np1 Np+6 0 0 0.25 1 0.0
O3 O-2 -0.1729 0.1332 0.2552 1 0.0
O2 O-2 -0.4426 0 0.25 1 0.0
